data_8100955
loop_
_publ_author_name
'Krupicka, Erik'
'Lentz, Axel'

_publ_section_title
;
Crystal structure of diaqua-(2,2'-bipyridine)-bis-\m~2~-squarato
(1,2)-copper(II) dihydrate, [Cu(C~10~H~8~N~2~)(C~4~O~4~)(H~2~O)~2~] 
&#x00B7; 2H~2~O
;
_journal_issue 2
_journal_name_full 'Zeitschrift f\"ur Kristallographie - New Crystal Structures'
_journal_page_first 287
_journal_page_last 288
_journal_volume 216
_journal_year 2001
_chemical_formula_moiety '(Cu 2+), (C10 H8 N2), (C4 O4 2-), 4(H2 O)'
_chemical_formula_structural '[Cu(C10H8N2)(C4O4)(H2O)2](H2O)2'
_chemical_formula_sum 'C14 H16 Cu N2 O8'
_chemical_formula_weight 403.83
_space_group_IT_number 14
_symmetry_cell_setting monoclinic
_symmetry_space_group_name_Hall '-P 2ybc'
_symmetry_space_group_name_H-M 'P 1 21/c 1'
_cell_angle_alpha 90.00
_cell_angle_beta 100.81(3)
_cell_angle_gamma 90.00
_cell_formula_units_Z 4
_cell_length_a 11.461(3)
_cell_length_b 7.7829(12)
_cell_length_c 19.295(4)
_cell_measurement_temperature 293(2)
_cell_volume 1690.6(6)
_diffrn_ambient_temperature 293(2)
_exptl_crystal_density_diffrn 1.587
_cod_original_sg_symbol_H-M 'P 21/c'
_cod_database_code 8100955

loop_
_symmetry_equiv_pos_as_xyz
'x, y, z'
'-x, y+1/2, -z+1/2'
'-x, -y, -z'
'x, -y-1/2, z-1/2'

loop_
_atom_site_label
_atom_site_type_symbol
_atom_site_fract_x
_atom_site_fract_y
_atom_site_fract_z
_atom_site_U_iso_or_equiv
_atom_site_adp_type
_atom_site_occupancy
_atom_site_calc_flag
_atom_site_refinement_flags
_atom_site_disorder_assembly
_atom_site_disorder_group
Cu1 Cu 0.74932(3) 0.17479(4) 0.122374(15) 0.02564(14) Uani 1 d . . .
N2 N 0.8172(2) 0.1720(3) 0.22789(11) 0.0294(5) Uani 1 d . . .
N1 N 0.9252(2) 0.1669(3) 0.12054(12) 0.0318(6) Uani 1 d . . .
C10 C 0.7536(3) 0.1739(5) 0.27916(15) 0.0420(8) Uani 1 d . . .
H10 H 0.6713 0.1827 0.2674 0.050 Uiso 1 calc R . .
C6 C 0.9355(3) 0.1592(4) 0.24443(15) 0.0343(7) Uani 1 d . . .
C1 C 0.9731(3) 0.1704(5) 0.06253(18) 0.0493(9) Uani 1 d . . .
H1 H 0.9234 0.1755 0.0186 0.059 Uiso 1 calc R . .
C5 C 0.9971(3) 0.1589(4) 0.18410(16) 0.0365(7) Uani 1 d . . .
C4 C 1.1188(3) 0.1534(6) 0.1909(2) 0.0603(12) Uani 1 d . . .
H4 H 1.1674 0.1473 0.2352 0.072 Uiso 1 calc R . .
C9 C 0.8077(4) 0.1630(6) 0.34999(17) 0.0590(12) Uani 1 d . . .
H9 H 0.7626 0.1664 0.3853 0.071 Uiso 1 calc R . .
C7 C 0.9940(3) 0.1469(6) 0.31394(18) 0.0603(12) Uani 1 d . . .
H7 H 1.0763 0.1384 0.3249 0.072 Uiso 1 calc R . .
C3 C 1.1667(3) 0.1569(7) 0.1312(2) 0.0727(14) Uani 1 d . . .
H3 H 1.2487 0.1526 0.1347 0.087 Uiso 1 calc R . .
C2 C 1.0944(4) 0.1668(7) 0.0662(2) 0.0693(14) Uani 1 d . . .
H2 H 1.1265 0.1709 0.0254 0.083 Uiso 1 calc R . .
C8 C 0.9276(4) 0.1475(7) 0.36636(18) 0.0683(14) Uani 1 d . . .
H8 H 0.9651 0.1371 0.4133 0.082 Uiso 1 calc R . .
O2 O 0.75559(18) 0.4684(3) 0.12408(10) 0.0370(5) Uani 1 d . . .
O1 O 0.74070(19) -0.1212(3) 0.12660(9) 0.0366(5) Uani 1 d . . .
O3 O 0.6177(2) 0.4633(3) -0.03920(10) 0.0401(6) Uani 1 d . . .
O4 O 0.60167(18) 0.8820(3) -0.03596(10) 0.0358(5) Uani 1 d . . .
C13 C 0.6493(2) 0.5805(4) 0.00600(13) 0.0273(6) Uani 1 d . . .
C12 C 0.7129(2) 0.5791(4) 0.07982(13) 0.0263(6) Uani 1 d . . .
C14 C 0.6423(2) 0.7655(4) 0.00742(14) 0.0259(6) Uani 1 d . . .
C11 C 0.7062(2) -0.2333(4) 0.08063(14) 0.0259(6) Uani 1 d . . .
O5 O 0.58388(16) 0.1861(3) 0.13855(11) 0.0345(5) Uani 1 d . . .
O6 O 0.7026(2) 0.1698(3) 0.01710(10) 0.0360(5) Uani 1 d . . .
O7 O 0.49013(19) 0.4818(3) 0.17693(10) 0.0409(5) Uani 1 d . . .
O8 O 0.6080(3) 0.7694(4) 0.23116(15) 0.0642(8) Uani 1 d . . .
H5B H 0.5647 0.3118 0.1547 0.071(13) Uiso 1 d . . .
H6A H 0.6616 0.2824 0.0009 0.045(10) Uiso 1 d . . .
H6B H 0.6597 0.0659 0.0017 0.044(10) Uiso 1 d . . .
H8A H 0.6507 0.8196 0.2027 0.088(17) Uiso 1 d . . .
H5A H 0.4765 0.8355 -0.1073 0.061(12) Uiso 1 d . . .
H7A H 0.5436 0.5735 0.1939 0.073(13) Uiso 1 d . . .
H8B H 0.5684 0.8595 0.2444 0.088(17) Uiso 1 d . . .
H7B H 0.538(4) 0.497(6) -0.1339 0.065(12) Uiso 1 d . . .

loop_
_atom_site_aniso_label
_atom_site_aniso_U_11
_atom_site_aniso_U_22
_atom_site_aniso_U_33
_atom_site_aniso_U_23
_atom_site_aniso_U_13
_atom_site_aniso_U_12
Cu1 0.02529(19) 0.0260(2) 0.02361(18) -0.00049(14) -0.00070(12) -0.00084(15)
N2 0.0337(12) 0.0294(16) 0.0227(10) -0.0005(9) -0.0011(9) -0.0008(11)
N1 0.0280(12) 0.0347(18) 0.0321(12) -0.0019(10) 0.0036(10) -0.0012(10)
C10 0.0376(16) 0.055(3) 0.0330(15) -0.0026(14) 0.0043(13) -0.0050(15)
C6 0.0334(15) 0.035(2) 0.0320(14) -0.0027(12) -0.0014(12) 0.0022(13)
C1 0.0475(19) 0.062(3) 0.0413(16) -0.0023(16) 0.0160(15) -0.0046(17)
C5 0.0286(14) 0.037(2) 0.0428(16) -0.0025(13) 0.0037(12) 0.0017(13)
C4 0.0297(16) 0.087(4) 0.062(2) -0.007(2) 0.0023(16) 0.0032(18)
C9 0.060(2) 0.089(4) 0.0289(15) -0.0003(17) 0.0122(15) -0.010(2)
C7 0.0394(19) 0.095(4) 0.0390(18) -0.0057(19) -0.0126(15) 0.0097(19)
C3 0.0346(19) 0.102(5) 0.085(3) -0.013(3) 0.019(2) 0.001(2)
C2 0.053(2) 0.100(4) 0.064(2) -0.008(2) 0.033(2) -0.004(2)
C8 0.060(2) 0.111(4) 0.0284(16) 0.0044(19) -0.0077(16) 0.002(2)
O2 0.0475(12) 0.0235(13) 0.0339(10) 0.0025(9) -0.0082(9) -0.0017(10)
O1 0.0531(13) 0.0234(12) 0.0289(10) -0.0045(9) -0.0038(9) -0.0031(10)
O3 0.0623(14) 0.0226(13) 0.0293(10) -0.0038(8) -0.0072(9) -0.0006(10)
O4 0.0447(12) 0.0207(13) 0.0344(10) -0.0006(9) -0.0121(9) -0.0001(9)
C13 0.0305(14) 0.0239(19) 0.0261(13) -0.0007(11) 0.0016(11) -0.0006(12)
C12 0.0266(13) 0.0225(19) 0.0277(13) -0.0018(11) -0.0006(11) -0.0032(11)
C14 0.0260(14) 0.0232(18) 0.0272(13) -0.0034(11) 0.0015(11) -0.0019(11)
C11 0.0293(14) 0.0207(18) 0.0273(13) -0.0008(11) 0.0043(11) -0.0009(11)
O5 0.0233(10) 0.0363(14) 0.0408(11) -0.0052(9) -0.0022(8) 0.0005(9)
O6 0.0566(13) 0.0186(13) 0.0283(9) 0.0003(8) -0.0037(9) -0.0008(10)
O7 0.0449(12) 0.0421(16) 0.0348(11) 0.0014(10) 0.0054(9) 0.0046(11)
O8 0.087(2) 0.051(2) 0.0617(16) -0.0125(14) 0.0315(16) -0.0129(16)

loop_
_geom_bond_atom_site_label_1
_geom_bond_atom_site_label_2
_geom_bond_distance
_geom_bond_site_symmetry_2
_geom_bond_publ_flag
Cu1 O5 1.980(2) . ?
Cu1 O6 2.0017(19) . ?
Cu1 N1 2.023(2) . ?
Cu1 N2 2.039(2) . ?
Cu1 O2 2.286(2) . ?
Cu1 O1 2.308(2) . ?
N2 C10 1.335(4) . ?
N2 C6 1.337(4) . ?
N1 C1 1.336(4) . ?
N1 C5 1.345(4) . ?
C10 C9 1.394(4) . ?
C6 C7 1.386(4) . ?
C6 C5 1.471(4) . ?
C1 C2 1.379(5) . ?
C5 C4 1.376(5) . ?
C4 C3 1.366(6) . ?
C9 C8 1.357(6) . ?
C7 C8 1.374(6) . ?
C3 C2 1.369(6) . ?
O2 C12 1.247(3) . ?
O1 C11 1.254(3) . ?
O3 C13 1.267(3) . ?
O4 C14 1.262(4) . ?
C13 C14 1.442(5) . ?
C13 C12 1.473(4) . ?
C12 C11 1.462(4) 1_565 ?
C14 C11 1.464(4) 1_565 ?
C11 C12 1.462(4) 1_545 ?
C11 C14 1.464(4) 1_545 ?
